data_4300886
loop_
_publ_author_name
'Tyler W. Green'
'Rachel Lieberman'
'Neal Mitchell'
'Jeanette A. Krause Bauer'
'William B. Connick'

_publ_contact_author_address
;     Department of Chemistry

      University of Cincinnati

      Cincinnati, OH 45221-0172 USA

;
_publ_contact_author_email bill.connick@uc.edu
_publ_contact_author_fax '513 556 9239'
_publ_contact_author_name 'Dr. William B. Connick'
_publ_contact_author_phone '513 556 0148'
_publ_section_title
;

Intramolecular Metal...Sulfur Interactions of Platinum(II)

1,4,7-Trithiacyclononane Complexes with Bipyridyl Ligands: The

Relationship between Molecular and Electronic Structures

;
_journal_name_full 'Inorganic Chemistry'
_journal_page_first 1955
_journal_page_last 1965
_journal_paper_doi 10.1021/ic048610d
_journal_volume 44
_journal_year 2005
_chemical_formula_sum 'C18 H24 F12 N2 P2 Pt S3'
_chemical_formula_weight 849.60
_chemical_name_systematic
; 

5,5'-dimethylbipyridine-(1,4,7-trithiacyclononane)platinum(II) 

bis(hexafluorophosphate) 

;
_space_group_IT_number 2
_symmetry_cell_setting triclinic
_symmetry_space_group_name_Hall '-P 1'
_symmetry_space_group_name_H-M 'P -1'
_atom_sites_solution_hydrogens mixed
_atom_sites_solution_primary Patterson
_atom_sites_solution_secondary difmap
_audit_creation_method SHELXL-97
_cell_angle_alpha 90.035(1)
_cell_angle_beta 98.061(1)
_cell_angle_gamma 91.283(1)
_cell_formula_units_Z 2
_cell_length_a 10.6397(4)
_cell_length_b 10.8449(4)
_cell_length_c 11.2621(4)
_cell_measurement_reflns_used 6701
_cell_measurement_temperature 150(2)
_cell_measurement_theta_max 28.32
_cell_measurement_theta_min 1.83
_cell_volume 1286.32(8)
_computing_cell_refinement 'Bruker SAINT v6.36A'
_computing_data_collection 'Bruker SMART v5.628'
_computing_data_reduction 'Bruker SAINT v6.36A'
_computing_molecular_graphics 'Bruker SHELXTL v6.12 and Crystal Impact DIAMOND v2.1e (1997)'
_computing_publication_material 'Bruker SHELXTL v6.12'
_computing_structure_refinement 'Bruker SHELXTL v6.12'
_computing_structure_solution 'Bruker SHELXTL v6.12'
_diffrn_ambient_temperature 150(2)
_diffrn_detector_area_resol_mean 0.75
_diffrn_measured_fraction_theta_full 0.998
_diffrn_measured_fraction_theta_max 0.998
_diffrn_measurement_device_type 'SMART6000 CCD'
_diffrn_measurement_method '\w scans'
_diffrn_radiation_monochromator graphite
_diffrn_radiation_source 'fine-focus sealed tube'
_diffrn_radiation_type MoK\a
_diffrn_radiation_wavelength 0.71073
_diffrn_reflns_av_R_equivalents 0.0301
_diffrn_reflns_av_sigmaI/netI 0.0319
_diffrn_reflns_limit_h_max 14
_diffrn_reflns_limit_h_min -14
_diffrn_reflns_limit_k_max 14
_diffrn_reflns_limit_k_min -14
_diffrn_reflns_limit_l_max 15
_diffrn_reflns_limit_l_min -15
_diffrn_reflns_number 17942
_diffrn_reflns_theta_full 28.32
_diffrn_reflns_theta_max 28.32
_diffrn_reflns_theta_min 1.83
_diffrn_standards_number 0
_exptl_absorpt_coefficient_mu 5.923
_exptl_absorpt_correction_T_max 0.5889
_exptl_absorpt_correction_T_min 0.3838
_exptl_absorpt_correction_type multi-scan
_exptl_absorpt_process_details 'SADABS (Sheldrick)'
_exptl_crystal_colour orange
_exptl_crystal_density_diffrn 2.194
_exptl_crystal_density_meas ?
_exptl_crystal_description block
_exptl_crystal_F_000 820
_exptl_crystal_size_max 0.20
_exptl_crystal_size_mid 0.15
_exptl_crystal_size_min 0.10
_refine_diff_density_max 1.144
_refine_diff_density_min -0.815
_refine_diff_density_rms 0.099
_refine_ls_extinction_method none
_refine_ls_goodness_of_fit_ref 1.018
_refine_ls_hydrogen_treatment constr
_refine_ls_matrix_type full
_refine_ls_number_parameters 361
_refine_ls_number_reflns 6392
_refine_ls_number_restraints 0
_refine_ls_restrained_S_all 1.018
_refine_ls_R_factor_all 0.0202
_refine_ls_R_factor_gt 0.0190
_refine_ls_shift/su_max 0.006
_refine_ls_shift/su_mean 0.000
_refine_ls_structure_factor_coef Fsqd
_refine_ls_weighting_details 'calc w=1/[\s^2^(Fo^2^)+(0.0210P)^2^+0.8577P] where P=(Fo^2^+2Fc^2^)/3'
_refine_ls_weighting_scheme calc
_refine_ls_wR_factor_gt 0.0472
_refine_ls_wR_factor_ref 0.0479
_reflns_number_gt 6104
_reflns_number_total 6392
_reflns_threshold_expression >2\s(I)
_cod_data_source_file ic048610dsi20041005_061131_4.cif
_cod_data_source_block 3
_cod_depositor_comments
;
The following automatic conversions were performed:
'_symmetry_cell_setting' value 'Triclinic' changed to 'triclinic'
according to '/home/saulius/struct/CIF-dictionaries/cif_core.dic'
dictionary named 'cif_core.dic' version 2.4.1 from 2010-06-29.

Automatic conversion script
Id: cif_fix_enum 1527 2010-12-29 10:47:43Z saulius 
;
_cod_database_code 4300886

loop_
_symmetry_equiv_pos_as_xyz
'x, y, z'
'-x, -y, -z'

loop_
_atom_site_label
_atom_site_type_symbol
_atom_site_fract_x
_atom_site_fract_y
_atom_site_fract_z
_atom_site_U_iso_or_equiv
_atom_site_adp_type
_atom_site_occupancy
_atom_site_symmetry_multiplicity
_atom_site_calc_flag
_atom_site_refinement_flags
_atom_site_disorder_assembly
_atom_site_disorder_group
Pt Pt 0.331726(8) 0.262683(8) 0.286342(7) 0.01494(3) Uani 1 1 d . . .
S1 S 0.29107(6) 0.20746(6) 0.09009(5) 0.01906(11) Uani 1 1 d . . .
S2 S 0.18192(6) 0.40863(6) 0.24942(5) 0.01879(11) Uani 1 1 d . . .
S3 S 0.12403(6) 0.10157(6) 0.31989(5) 0.02105(12) Uani 1 1 d . . .
N1 N 0.48096(19) 0.14715(19) 0.32984(17) 0.0175(4) Uani 1 1 d . . .
N2 N 0.39867(19) 0.32443(19) 0.45613(17) 0.0172(4) Uani 1 1 d . . .
C1 C 0.5137(2) 0.0555(2) 0.2608(2) 0.0205(5) Uani 1 1 d . . .
H1 H 0.4640 0.0413 0.1849 0.025 Uiso 1 1 calc R . .
C2 C 0.6164(2) -0.0193(2) 0.2947(2) 0.0214(5) Uani 1 1 d . . .
C3 C 0.6895(3) 0.0045(3) 0.4046(2) 0.0257(5) Uani 1 1 d . . .
H3 H 0.7624 -0.0429 0.4298 0.031 Uiso 1 1 calc R . .
C4 C 0.6558(3) 0.0980(3) 0.4777(2) 0.0253(5) Uani 1 1 d . . .
H4 H 0.7048 0.1139 0.5535 0.030 Uiso 1 1 calc R . .
C5 C 0.5505(2) 0.1681(2) 0.4395(2) 0.0186(4) Uani 1 1 d . . .
C6 C 0.5043(2) 0.2673(2) 0.5100(2) 0.0190(4) Uani 1 1 d . . .
C7 C 0.5607(2) 0.3024(2) 0.6238(2) 0.0233(5) Uani 1 1 d . . .
H7 H 0.6352 0.2633 0.6606 0.028 Uiso 1 1 calc R . .
C8 C 0.5068(3) 0.3958(3) 0.6835(2) 0.0250(5) Uani 1 1 d . . .
H8 H 0.5442 0.4200 0.7619 0.030 Uiso 1 1 calc R . .
C9 C 0.3988(2) 0.4537(2) 0.6293(2) 0.0219(5) Uani 1 1 d . . .
C10 C 0.3489(2) 0.4157(2) 0.5144(2) 0.0190(4) Uani 1 1 d . . .
H10 H 0.2763 0.4559 0.4750 0.023 Uiso 1 1 calc R . .
C11 C 0.2272(3) 0.3489(2) 0.0206(2) 0.0238(5) Uani 1 1 d . . .
H11A H 0.2973 0.4102 0.0186 0.029 Uiso 1 1 calc R . .
H11B H 0.1892 0.3311 -0.0632 0.029 Uiso 1 1 calc R . .
C12 C 0.1276(2) 0.4032(2) 0.0875(2) 0.0228(5) Uani 1 1 d . . .
H12A H 0.0484 0.3527 0.0717 0.027 Uiso 1 1 calc R . .
H12B H 0.1087 0.4877 0.0579 0.027 Uiso 1 1 calc R . .
C13 C 0.0448(2) 0.3473(2) 0.3125(2) 0.0223(5) Uani 1 1 d . . .
H13A H 0.0637 0.3542 0.4009 0.027 Uiso 1 1 calc R . .
H13B H -0.0277 0.4011 0.2864 0.027 Uiso 1 1 calc R . .
C14 C 0.0024(2) 0.2151(2) 0.2819(2) 0.0227(5) Uani 1 1 d . . .
H14A H -0.0278 0.2097 0.1948 0.027 Uiso 1 1 calc R . .
H14B H -0.0705 0.1941 0.3244 0.027 Uiso 1 1 calc R . .
C15 C 0.1325(3) 0.0263(2) 0.1771(2) 0.0240(5) Uani 1 1 d . . .
H15A H 0.2040 -0.0312 0.1889 0.029 Uiso 1 1 calc R . .
H15B H 0.0538 -0.0242 0.1562 0.029 Uiso 1 1 calc R . .
C16 C 0.1489(2) 0.1069(2) 0.0701(2) 0.0218(5) Uani 1 1 d . . .
H16A H 0.0733 0.1588 0.0522 0.026 Uiso 1 1 calc R . .
H16B H 0.1521 0.0530 -0.0003 0.026 Uiso 1 1 calc R . .
C17 C 0.6487(3) -0.1178(3) 0.2105(2) 0.0284(6) Uani 1 1 d . . .
H17A H 0.7115 -0.0848 0.1623 0.043 Uiso 1 1 calc R . .
H17B H 0.5717 -0.1441 0.1575 0.043 Uiso 1 1 calc R . .
H17C H 0.6839 -0.1885 0.2569 0.043 Uiso 1 1 calc R . .
C18 C 0.3346(3) 0.5527(3) 0.6914(2) 0.0291(6) Uani 1 1 d . . .
H18A H 0.2808 0.6008 0.6315 0.044 Uiso 1 1 calc R . .
H18B H 0.3992 0.6073 0.7362 0.044 Uiso 1 1 calc R . .
H18C H 0.2822 0.5145 0.7468 0.044 Uiso 1 1 calc R . .
P1 P 0.28667(7) -0.25066(7) 0.98922(6) 0.02914(15) Uani 1 1 d . . .
F11A F 0.3536(4) -0.1456(4) 1.0724(5) 0.0682(13) Uani 0.75 1 d P A 1
F12A F 0.2790(4) -0.3333(4) 1.1109(3) 0.0526(9) Uani 0.75 1 d P A 1
F11B F 0.3645(11) -0.1058(10) 1.0088(11) 0.050(3) Uani 0.25 1 d P A 2
F12B F 0.3092(11) -0.2646(13) 1.1184(8) 0.052(3) Uani 0.25 1 d P A 2
F13 F 0.15210(19) -0.1922(2) 1.0010(2) 0.0552(6) Uani 1 1 d . A .
F14 F 0.21179(19) -0.36556(18) 0.92087(19) 0.0435(5) Uani 1 1 d . A .
F15 F 0.2864(3) -0.1884(3) 0.8625(3) 0.0818(10) Uani 1 1 d . A .
F16 F 0.4204(2) -0.3089(2) 0.9768(2) 0.0585(6) Uani 1 1 d . A .
P2 P 1.00394(7) -0.28072(6) 0.33382(6) 0.02412(13) Uani 1 1 d . . .
F21 F 1.0131(3) -0.18443(19) 0.44140(18) 0.0556(6) Uani 1 1 d . . .
F22 F 1.07171(19) -0.38176(17) 0.42324(16) 0.0391(4) Uani 1 1 d . . .
F23 F 0.8689(2) -0.3283(2) 0.3641(3) 0.0687(8) Uani 1 1 d . . .
F24 F 1.13812(16) -0.23213(19) 0.30464(16) 0.0384(4) Uani 1 1 d . . .
F25 F 0.93576(16) -0.18143(17) 0.24225(17) 0.0369(4) Uani 1 1 d . . .
F26 F 0.9946(2) -0.37726(18) 0.22492(17) 0.0497(5) Uani 1 1 d . . .

loop_
_atom_site_aniso_label
_atom_site_aniso_U_11
_atom_site_aniso_U_22
_atom_site_aniso_U_33
_atom_site_aniso_U_23
_atom_site_aniso_U_13
_atom_site_aniso_U_12
Pt 0.01328(5) 0.01778(5) 0.01290(5) -0.00025(3) -0.00142(3) 0.00165(3)
S1 0.0185(3) 0.0242(3) 0.0137(2) 0.0001(2) -0.0006(2) 0.0010(2)
S2 0.0175(3) 0.0177(3) 0.0201(3) 0.0014(2) -0.0012(2) 0.0023(2)
S3 0.0252(3) 0.0196(3) 0.0177(3) 0.0020(2) 0.0009(2) -0.0003(2)
N1 0.0142(9) 0.0220(10) 0.0157(9) 0.0024(7) 0.0001(7) 0.0016(8)
N2 0.0143(9) 0.0200(10) 0.0166(9) -0.0013(7) 0.0000(7) -0.0009(7)
C1 0.0183(11) 0.0254(12) 0.0173(10) 0.0001(9) -0.0001(8) 0.0033(9)
C2 0.0183(12) 0.0243(12) 0.0220(11) 0.0017(9) 0.0038(9) 0.0041(9)
C3 0.0198(12) 0.0303(14) 0.0265(12) 0.0049(10) 0.0000(9) 0.0081(10)
C4 0.0215(13) 0.0307(14) 0.0217(12) 0.0026(10) -0.0038(9) 0.0041(10)
C5 0.0173(11) 0.0191(11) 0.0186(10) 0.0021(8) -0.0001(8) 0.0000(9)
C6 0.0177(11) 0.0211(12) 0.0173(10) 0.0012(9) 0.0001(8) -0.0018(9)
C7 0.0216(12) 0.0282(13) 0.0188(11) 0.0009(9) -0.0021(9) -0.0005(10)
C8 0.0258(13) 0.0316(14) 0.0162(11) -0.0029(9) -0.0009(9) -0.0047(11)
C9 0.0222(12) 0.0244(12) 0.0196(11) -0.0038(9) 0.0065(9) -0.0067(10)
C10 0.0164(11) 0.0210(12) 0.0198(11) -0.0016(9) 0.0031(8) -0.0017(9)
C11 0.0266(13) 0.0253(13) 0.0181(11) 0.0076(9) -0.0019(9) 0.0005(10)
C12 0.0238(13) 0.0232(12) 0.0196(11) 0.0060(9) -0.0041(9) 0.0020(10)
C13 0.0178(12) 0.0259(13) 0.0235(11) 0.0019(9) 0.0035(9) 0.0042(9)
C14 0.0170(12) 0.0264(13) 0.0242(12) -0.0004(9) 0.0013(9) -0.0008(9)
C15 0.0293(14) 0.0209(12) 0.0210(11) -0.0027(9) 0.0008(10) -0.0029(10)
C16 0.0221(12) 0.0246(12) 0.0176(11) -0.0030(9) -0.0007(9) -0.0022(9)
C17 0.0254(14) 0.0307(14) 0.0296(13) -0.0035(11) 0.0043(10) 0.0111(11)
C18 0.0283(14) 0.0343(15) 0.0255(13) -0.0102(11) 0.0069(10) -0.0037(11)
P1 0.0248(4) 0.0331(4) 0.0274(3) -0.0081(3) -0.0048(3) 0.0068(3)
F11A 0.0398(19) 0.052(3) 0.103(4) -0.041(2) -0.023(2) -0.0008(18)
F12A 0.048(2) 0.079(3) 0.0279(15) 0.0150(18) -0.0068(12) 0.0046(19)
F11B 0.040(5) 0.034(6) 0.070(7) -0.017(5) -0.015(5) -0.009(4)
F12B 0.050(7) 0.090(9) 0.018(4) 0.008(5) 0.006(4) 0.019(6)
F13 0.0322(10) 0.0645(14) 0.0628(13) -0.0380(11) -0.0183(9) 0.0233(10)
F14 0.0419(11) 0.0338(10) 0.0560(12) -0.0126(9) 0.0118(9) -0.0022(8)
F15 0.0604(16) 0.094(2) 0.0870(19) 0.0602(17) 0.0011(14) -0.0225(15)
F16 0.0318(11) 0.0861(18) 0.0581(13) -0.0190(12) 0.0048(9) 0.0182(11)
P2 0.0209(3) 0.0215(3) 0.0304(3) 0.0037(3) 0.0049(3) 0.0016(2)
F21 0.0978(19) 0.0342(11) 0.0408(11) -0.0045(8) 0.0290(11) 0.0094(11)
F22 0.0518(12) 0.0332(10) 0.0306(9) 0.0072(7) -0.0015(8) 0.0109(8)
F23 0.0305(11) 0.0667(16) 0.112(2) 0.0442(15) 0.0217(12) -0.0048(11)
F24 0.0190(8) 0.0598(13) 0.0357(9) 0.0099(8) 0.0015(7) -0.0010(8)
F25 0.0224(8) 0.0313(9) 0.0566(11) 0.0156(8) 0.0032(7) 0.0054(7)
F26 0.0718(15) 0.0326(10) 0.0368(10) -0.0060(8) -0.0215(9) 0.0103(10)

loop_
_atom_type_symbol
_atom_type_description
_atom_type_scat_dispersion_real
_atom_type_scat_dispersion_imag
_atom_type_scat_source
C C 0.0033 0.0016 'International Tables Vol C Tables 4.2.6.8 and 6.1.1.4'
H H 0.0000 0.0000 'International Tables Vol C Tables 4.2.6.8 and 6.1.1.4'
N N 0.0061 0.0033 'International Tables Vol C Tables 4.2.6.8 and 6.1.1.4'
F F 0.0171 0.0103 'International Tables Vol C Tables 4.2.6.8 and 6.1.1.4'
P P 0.1023 0.0942 'International Tables Vol C Tables 4.2.6.8 and 6.1.1.4'
S S 0.1246 0.1234 'International Tables Vol C Tables 4.2.6.8 and 6.1.1.4'
Pt Pt -1.7033 8.3905 'International Tables Vol C Tables 4.2.6.8 and 6.1.1.4'

loop_
_geom_angle_atom_site_label_1
_geom_angle_atom_site_label_2
_geom_angle_atom_site_label_3
_geom_angle
_geom_angle_site_symmetry_1
_geom_angle_site_symmetry_3
_geom_angle_publ_flag
N1 Pt N2 79.70(8) . . ?
N1 Pt S2 173.13(6) . . ?
N2 Pt S2 94.99(6) . . ?
N1 Pt S1 96.04(6) . . ?
N2 Pt S1 169.80(6) . . ?
S2 Pt S1 88.47(2) . . ?
N1 Pt S3 100.50(6) . . ?
N2 Pt S3 103.88(6) . . ?
S2 Pt S3 84.95(2) . . ?
S1 Pt S3 85.96(2) . . ?
C11 S1 C16 100.72(12) . . ?
C11 S1 Pt 101.91(8) . . ?
C16 S1 Pt 108.07(8) . . ?
C13 S2 C12 102.82(12) . . ?
C13 S2 Pt 105.10(9) . . ?
C12 S2 Pt 106.25(9) . . ?
C14 S3 C15 103.06(12) . . ?
C14 S3 Pt 95.46(9) . . ?
C15 S3 Pt 90.88(9) . . ?
C1 N1 C5 119.2(2) . . ?
C1 N1 Pt 125.79(16) . . ?
C5 N1 Pt 115.03(16) . . ?
C10 N2 C6 119.4(2) . . ?
C10 N2 Pt 125.63(17) . . ?
C6 N2 Pt 114.93(16) . . ?
N1 C1 C2 123.2(2) . . ?
C1 C2 C3 117.6(2) . . ?
C1 C2 C17 119.9(2) . . ?
C3 C2 C17 122.5(2) . . ?
C2 C3 C4 119.7(2) . . ?
C5 C4 C3 119.8(2) . . ?
N1 C5 C4 120.4(2) . . ?
N1 C5 C6 115.0(2) . . ?
C4 C5 C6 124.6(2) . . ?
N2 C6 C7 120.6(2) . . ?
N2 C6 C5 115.2(2) . . ?
C7 C6 C5 124.1(2) . . ?
C6 C7 C8 119.2(2) . . ?
C9 C8 C7 120.4(2) . . ?
C10 C9 C8 117.4(2) . . ?
C10 C9 C18 120.1(2) . . ?
C8 C9 C18 122.5(2) . . ?
N2 C10 C9 123.0(2) . . ?
C12 C11 S1 112.02(17) . . ?
C11 C12 S2 111.12(17) . . ?
C14 C13 S2 117.75(18) . . ?
C13 C14 S3 114.72(17) . . ?
C16 C15 S3 118.07(18) . . ?
C15 C16 S1 114.76(17) . . ?
F12B P1 F15 158.9(6) . . ?
F11A P1 F15 100.2(2) . . ?
F12B P1 F16 91.1(5) . . ?
F11A P1 F16 90.85(18) . . ?
F15 P1 F16 89.27(16) . . ?
F12B P1 F14 113.6(6) . . ?
F11A P1 F14 172.0(2) . . ?
F15 P1 F14 87.49(14) . . ?
F16 P1 F14 91.64(12) . . ?
F12B P1 F13 89.2(5) . . ?
F11A P1 F13 89.36(17) . . ?
F15 P1 F13 90.48(16) . . ?
F16 P1 F13 179.71(12) . . ?
F14 P1 F13 88.19(11) . . ?
F11A P1 F12A 87.9(2) . . ?
F15 P1 F12A 171.9(2) . . ?
F16 P1 F12A 89.77(18) . . ?
F14 P1 F12A 84.48(17) . . ?
F13 P1 F12A 90.45(18) . . ?
F12B P1 F11B 87.8(7) . . ?
F15 P1 F11B 71.1(4) . . ?
F16 P1 F11B 88.2(4) . . ?
F14 P1 F11B 158.6(4) . . ?
F13 P1 F11B 91.9(4) . . ?
F24 P2 F21 89.57(12) . . ?
F24 P2 F23 179.35(15) . . ?
F21 P2 F23 89.80(15) . . ?
F24 P2 F22 90.48(11) . . ?
F21 P2 F22 90.09(11) . . ?
F23 P2 F22 89.67(12) . . ?
F24 P2 F26 90.32(12) . . ?
F21 P2 F26 179.73(12) . . ?
F23 P2 F26 90.30(15) . . ?
F22 P2 F26 90.15(10) . . ?
F24 P2 F25 89.59(10) . . ?
F21 P2 F25 91.00(12) . . ?
F23 P2 F25 90.27(11) . . ?
F22 P2 F25 178.91(11) . . ?
F26 P2 F25 88.76(10) . . ?

loop_
_geom_bond_atom_site_label_1
_geom_bond_atom_site_label_2
_geom_bond_distance
_geom_bond_site_symmetry_2
_geom_bond_publ_flag
Pt N1 2.050(2) . ?
Pt N2 2.0512(19) . ?
Pt S2 2.2686(6) . ?
Pt S1 2.2692(6) . ?
Pt S3 2.8532(6) . ?
S1 C11 1.824(3) . ?
S1 C16 1.833(3) . ?
S2 C13 1.823(3) . ?
S2 C12 1.835(2) . ?
S3 C14 1.814(3) . ?
S3 C15 1.817(3) . ?
N1 C1 1.343(3) . ?
N1 C5 1.364(3) . ?
N2 C10 1.346(3) . ?
N2 C6 1.362(3) . ?
C1 C2 1.387(3) . ?
C2 C3 1.387(4) . ?
C2 C17 1.505(3) . ?
C3 C4 1.391(4) . ?
C4 C5 1.386(4) . ?
C5 C6 1.470(3) . ?
C6 C7 1.386(3) . ?
C7 C8 1.393(4) . ?
C8 C9 1.387(4) . ?
C9 C10 1.386(3) . ?
C9 C18 1.508(4) . ?
C11 C12 1.512(4) . ?
C13 C14 1.518(4) . ?
C15 C16 1.517(4) . ?
P1 F12B 1.449(10) . ?
P1 F11A 1.568(4) . ?
P1 F15 1.579(3) . ?
P1 F16 1.593(2) . ?
P1 F14 1.601(2) . ?
P1 F13 1.601(2) . ?
P1 F12A 1.649(4) . ?
P1 F11B 1.758(11) . ?
P2 F24 1.5880(18) . ?
P2 F21 1.590(2) . ?
P2 F23 1.597(2) . ?
P2 F22 1.6026(18) . ?
P2 F26 1.603(2) . ?
P2 F25 1.6049(18) . ?
